data_8101009
loop_
_publ_author_name
'Tang, L.Q.'
'Dadachov, M.S.'
'Zou, X.D.'

_publ_section_title
;
Crystal structure of dipyridine oxonium undecafluorodititanate hydrate, 
(C~5~H~6~N)~2~(H~3~O)[Ti~2~F~11~] &#x00B7; H~2~O
;
_journal_issue 3
_journal_name_full 'Zeitschrift f\"ur Kristallographie - New Crystal Structures'
_journal_page_first 387
_journal_page_last 388
_journal_volume 216
_journal_year 2001
_chemical_formula_structural '(C5H6N)2(H3O).[Ti2 F11] . H2O'
_chemical_formula_sum 'C5 H8.5 F5.5 N O Ti'
_chemical_formula_weight 251.03
_space_group_IT_number 2
_symmetry_cell_setting triclinic
_symmetry_space_group_name_Hall '-P 1'
_symmetry_space_group_name_H-M 'P -1'
_cell_angle_alpha 84.733(5)
_cell_angle_beta 85.250(5)
_cell_angle_gamma 86.692(5)
_cell_formula_units_Z 1
_cell_length_a 6.684(5)
_cell_length_b 8.215(5)
_cell_length_c 8.345(5)
_cell_measurement_temperature 293(2)
_cell_volume 454.1(5)
_diffrn_ambient_temperature 293(2)
_exptl_crystal_density_diffrn 1.836
_cod_depositor_comments
;
The following automatic conversions were performed:
'_symmetry_cell_setting' value 'Triclinic' changed to 'triclinic'
according to '/home/saulius/struct/CIF-dictionaries/cif_core.dic'
dictionary named 'cif_core.dic' version 2.4.1 from 2010-06-29.

Automatic conversion script
Id: cif_fix_enum 1527 2010-12-29 10:47:43Z saulius 
;
_cod_original_formula_sum 'C5 H8.50 F5.50 N O Ti'
_cod_database_code 8101009

loop_
_symmetry_equiv_pos_as_xyz
'x, y, z'
'-x, -y, -z'

loop_
_atom_site_label
_atom_site_type_symbol
_atom_site_fract_x
_atom_site_fract_y
_atom_site_fract_z
_atom_site_U_iso_or_equiv
_atom_site_adp_type
_atom_site_occupancy
_atom_site_symmetry_multiplicity
_atom_site_calc_flag
_atom_site_refinement_flags
_atom_site_disorder_assembly
_atom_site_disorder_group
Ti1 Ti 0.54540(7) 0.14094(6) 0.29716(5) 0.03151(17) Uani 1 2 d . . .
F1 F 0.2652(3) 0.1354(3) 0.2916(2) 0.0571(5) Uani 1 2 d . . .
F2 F 0.8107(3) 0.1169(3) 0.3195(3) 0.0707(6) Uani 1 2 d . . .
F3 F 0.5104(3) 0.3118(2) 0.4209(2) 0.0627(5) Uani 1 2 d . . .
F4 F 0.5663(3) -0.0514(2) 0.1909(2) 0.0559(5) Uani 1 2 d . . .
F5 F 0.5000 0.0000 0.5000 0.0643(7) Uani 1 1 d S . .
F6 F 0.5681(4) 0.2678(3) 0.1131(2) 0.0872(7) Uani 1 2 d . . .
O O 1.1251(3) 0.1009(3) 1.0115(2) 0.0494(5) Uani 1 2 d D . .
N1 N 1.0855(6) 0.2844(5) 0.6089(4) 0.0840(12) Uani 1 2 d . . .
H1 H 1.1650 0.2326 0.5424 0.101 Uiso 1 2 calc R . .
C1 C 0.8308(6) 0.4462(5) 0.8105(4) 0.0630(10) Uani 1 2 d . . .
H1A H 0.7409 0.5033 0.8787 0.076 Uiso 1 2 calc R . .
C2 C 1.1449(6) 0.4183(5) 0.6657(5) 0.0683(10) Uani 1 2 d . . .
H2 H 1.2730 0.4546 0.6356 0.082 Uiso 1 2 calc R . .
C3 C 0.7780(5) 0.3075(5) 0.7528(4) 0.0629(10) Uani 1 2 d . . .
H3 H 0.6517 0.2678 0.7836 0.075 Uiso 1 2 calc R . .
C4 C 0.9015(7) 0.2292(4) 0.6550(4) 0.0644(10) Uani 1 2 d . . .
H4 H 0.8627 0.1342 0.6163 0.077 Uiso 1 2 calc R . .
C5 C 1.0183(7) 0.5010(4) 0.7670(5) 0.0689(10) Uani 1 2 d . . .
H5 H 1.0582 0.5950 0.8071 0.083 Uiso 1 2 calc R . .
H6 H 1.058(7) 0.001(5) 1.007(7) 0.042(18) Uiso 0.50 2 d PD . .
H7 H 1.167(5) 0.111(4) 1.113(3) 0.071(11) Uiso 1 2 d D . .
H8 H 1.252(4) 0.095(5) 0.948(4) 0.091(14) Uiso 1 2 d D . .

loop_
_atom_site_aniso_label
_atom_site_aniso_U_11
_atom_site_aniso_U_22
_atom_site_aniso_U_33
_atom_site_aniso_U_23
_atom_site_aniso_U_13
_atom_site_aniso_U_12
Ti1 0.0288(3) 0.0372(3) 0.0287(2) -0.00323(19) 0.00253(15) -0.00889(17)
F1 0.0328(11) 0.0845(14) 0.0566(9) -0.0133(10) -0.0089(7) -0.0052(8)
F2 0.0305(12) 0.0773(14) 0.1097(16) -0.0345(13) -0.0052(9) -0.0071(9)
F3 0.0580(13) 0.0512(11) 0.0826(12) -0.0318(10) 0.0047(9) -0.0092(8)
F4 0.0548(12) 0.0608(12) 0.0559(10) -0.0290(9) 0.0110(8) -0.0174(9)
F5 0.090(2) 0.0665(18) 0.0328(11) 0.0159(12) -0.0013(11) -0.0091(14)
F6 0.113(2) 0.0809(16) 0.0558(11) 0.0306(12) 0.0236(11) -0.0063(13)
O 0.0443(14) 0.0649(15) 0.0406(10) -0.0121(10) -0.0026(8) -0.0042(10)
N1 0.112(3) 0.075(3) 0.0546(17) 0.0008(18) 0.0175(18) 0.036(2)
C1 0.075(3) 0.055(2) 0.0536(17) -0.0047(17) 0.0136(16) 0.0168(18)
C2 0.048(2) 0.072(3) 0.080(2) 0.019(2) 0.0011(17) -0.0143(18)
C3 0.042(2) 0.073(2) 0.072(2) 0.018(2) -0.0128(16) -0.0191(17)
C4 0.098(3) 0.047(2) 0.0536(18) -0.0100(17) -0.0243(19) -0.0170(19)
C5 0.099(3) 0.0403(19) 0.071(2) -0.0037(18) -0.016(2) -0.0225(19)

loop_
_geom_bond_atom_site_label_1
_geom_bond_atom_site_label_2
_geom_bond_distance
_geom_bond_site_symmetry_2
_geom_bond_publ_flag
Ti1 F6 1.776(2) . ?
Ti1 F2 1.796(2) . ?
Ti1 F3 1.8110(18) . ?
Ti1 F4 1.8745(18) . ?
Ti1 F1 1.880(2) . ?
Ti1 F5 1.9732(10) . ?
F5 Ti1 1.9732(10) 2_656 ?
O H6 0.962(19) . ?
O H7 0.930(18) . ?
O H8 0.961(18) . ?
N1 C2 1.331(5) . ?
N1 C4 1.349(6) . ?
N1 H1 0.8600 . ?
C1 C3 1.352(5) . ?
C1 C5 1.365(6) . ?
C1 H1A 0.9300 . ?
C2 C5 1.346(6) . ?
C2 H2 0.9300 . ?
C3 C4 1.298(6) . ?
C3 H3 0.9300 . ?
C4 H4 0.9300 . ?
C5 H5 0.9300 . ?
